data_4028178
loop_
_publ_author_name
'Xiaoyi Xin'
'Dongping Wang'
'Fan Wu'
'Xincheng Li'
'Boshun Wan'

_publ_section_title
;
 Cyclization and N-Iodosuccinimide-Induced Electrophilic Iodocyclization
 of 3-Aza-1,5-enynes To Synthesize 1,2-Dihydropyridines and
 3-Iodo-1,2-dihydropyridines
;
_journal_name_full 'Journal of Organic Chemistry'
_journal_page_first 4065
_journal_page_last 4074
_journal_paper_doi 10.1021/jo400387b
_journal_volume 78
_journal_year 2013
_chemical_formula_sum 'C28 H24 I N O6 S'
_chemical_formula_weight 629.44
_chemical_name_systematic
; 
 ? 
;
_space_group_IT_number 1
_symmetry_cell_setting triclinic
_symmetry_space_group_name_Hall 'P 1'
_symmetry_space_group_name_H-M 'P 1'
_atom_sites_solution_hydrogens geom
_atom_sites_solution_primary direct
_atom_sites_solution_secondary difmap
_audit_creation_method SHELXL-97
_cell_angle_alpha 89.194(3)
_cell_angle_beta 83.704(3)
_cell_angle_gamma 73.888(3)
_cell_formula_units_Z 2
_cell_length_a 9.6086(4)
_cell_length_b 11.3986(5)
_cell_length_c 14.7124(6)
_cell_measurement_reflns_used 2569
_cell_measurement_temperature 296(2)
_cell_measurement_theta_max 23.17
_cell_measurement_theta_min 2.34
_cell_volume 1538.51(12)
_computing_cell_refinement 'Bruker SMART'
_computing_data_collection 'Bruker SMART'
_computing_data_reduction 'Bruker SHELXTL'
_computing_molecular_graphics 'Bruker SHELXTL'
_computing_publication_material 'Bruker SHELXTL'
_computing_structure_refinement 'SHELXL-97 (Sheldrick, 1997)'
_computing_structure_solution 'SHELXS-97 (Sheldrick, 1990)'
_diffrn_ambient_temperature 296(2)
_diffrn_measured_fraction_theta_full 0.991
_diffrn_measured_fraction_theta_max 0.991
_diffrn_measurement_device_type 'Smart Apex II CCD'
_diffrn_measurement_method 'omega scans'
_diffrn_radiation_monochromator graphite
_diffrn_radiation_source 'fine-focus sealed tube'
_diffrn_radiation_type MoK\a
_diffrn_radiation_wavelength 0.71073
_diffrn_reflns_av_R_equivalents 0.0214
_diffrn_reflns_av_sigmaI/netI 0.0456
_diffrn_reflns_limit_h_max 11
_diffrn_reflns_limit_h_min -10
_diffrn_reflns_limit_k_max 13
_diffrn_reflns_limit_k_min -12
_diffrn_reflns_limit_l_max 17
_diffrn_reflns_limit_l_min -17
_diffrn_reflns_number 8436
_diffrn_reflns_theta_full 25.00
_diffrn_reflns_theta_max 25.00
_diffrn_reflns_theta_min 2.22
_diffrn_standards_decay_% 0
_diffrn_standards_interval_count 0
_diffrn_standards_interval_time 0
_diffrn_standards_number 0
_exptl_absorpt_coefficient_mu 1.146
_exptl_absorpt_correction_T_max 0.9610
_exptl_absorpt_correction_T_min 0.9535
_exptl_absorpt_correction_type empirical
_exptl_absorpt_process_details sadabs
_exptl_crystal_colour colourless
_exptl_crystal_density_diffrn 1.359
_exptl_crystal_description block
_exptl_crystal_F_000 632
_exptl_crystal_size_max 0.04
_exptl_crystal_size_mid 0.04
_exptl_crystal_size_min 0.04
_refine_diff_density_max 1.616
_refine_diff_density_min -0.640
_refine_diff_density_rms 0.149
_refine_ls_abs_structure_details 'Flack H D (1983), Acta Cryst. A39, 876-881'
_refine_ls_abs_structure_Flack 0.00
_refine_ls_extinction_method none
_refine_ls_goodness_of_fit_ref 1.059
_refine_ls_hydrogen_treatment constr
_refine_ls_matrix_type full
_refine_ls_number_parameters 667
_refine_ls_number_reflns 6432
_refine_ls_number_restraints 64
_refine_ls_restrained_S_all 1.061
_refine_ls_R_factor_all 0.0698
_refine_ls_R_factor_gt 0.0509
_refine_ls_shift/su_max 1.819
_refine_ls_shift/su_mean 0.186
_refine_ls_structure_factor_coef Fsqd
_refine_ls_weighting_details 'calc w=1/[\s^2^(Fo^2^)+(0.1227P)^2^+0.0000P] where P=(Fo^2^+2Fc^2^)/3'
_refine_ls_weighting_scheme calc
_refine_ls_wR_factor_gt 0.1646
_refine_ls_wR_factor_ref 0.1811
_reflns_number_gt 4919
_reflns_number_total 6432
_reflns_threshold_expression >2sigma(I)
_cod_data_source_file jo400387b_si_002.cif
_cod_data_source_block 9
_cod_original_cell_volume 1538.51(11)
_cod_original_sg_symbol_H-M 'P 1 '
_cod_database_code 4028178

loop_
_symmetry_equiv_pos_as_xyz
'x, y, z'

loop_
_atom_site_label
_atom_site_type_symbol
_atom_site_fract_x
_atom_site_fract_y
_atom_site_fract_z
_atom_site_U_iso_or_equiv
_atom_site_adp_type
_atom_site_occupancy
_atom_site_symmetry_multiplicity
_atom_site_calc_flag
_atom_site_refinement_flags
I1 I 0.18497(7) 0.96563(6) -0.09142(5) 0.0598(4) Uani 1 1 d .
I2 I 0.43884(7) 0.20484(6) 0.82203(5) 0.0593(4) Uani 1 1 d .
S1 S 0.4964(6) 0.5632(5) -0.0071(4) 0.0454(13) Uani 1 1 d .
S2 S 0.1263(6) 0.6078(5) 0.7368(4) 0.0441(13) Uani 1 1 d .
O1 O 0.4240(19) 0.5159(15) -0.0710(10) 0.055(4) Uani 1 1 d .
O2 O 0.5925(16) 0.4871(14) 0.0524(11) 0.056(4) Uani 1 1 d .
O3 O 0.495(2) 0.9112(18) 0.2565(11) 0.074(5) Uani 1 1 d .
O4 O 0.2879(16) 0.8604(14) 0.3093(9) 0.047(4) Uani 1 1 d .
O5 O 0.390(2) 0.5141(17) 0.2282(12) 0.077(6) Uani 1 1 d .
O6 O 0.5272(18) 0.6287(17) 0.2722(11) 0.058(4) Uani 1 1 d .
O7 O 0.140(2) 0.258(2) 0.4697(12) 0.076(6) Uani 1 1 d .
O8 O 0.341(2) 0.306(2) 0.4228(12) 0.085(6) Uani 1 1 d .
O9 O 0.098(2) 0.5430(16) 0.4612(11) 0.063(4) Uani 1 1 d .
O10 O 0.2413(19) 0.6566(15) 0.5040(11) 0.065(4) Uani 1 1 d .
O11 O 0.192(2) 0.6657(16) 0.8007(12) 0.065(5) Uani 1 1 d .
O12 O 0.033(2) 0.6815(16) 0.6805(12) 0.069(5) Uani 1 1 d .
N1 N 0.3603(16) 0.6516(14) 0.0606(10) 0.034(3) Uani 1 1 d .
N2 N 0.2616(19) 0.5208(14) 0.6636(11) 0.040(4) Uani 1 1 d .
C1 C 0.312(2) 1.2356(16) 0.1008(13) 0.065(4) Uani 1 1 d U
H1C H 0.2552 1.2855 0.0575 0.078 Uiso 1 1 d R
C2 C 0.461(3) 1.220(2) 0.0744(16) 0.083(6) Uani 1 1 d U
H2B H 0.4909 1.2939 0.0723 0.100 Uiso 1 1 d R
C3 C 0.560(2) 1.1213(17) 0.0555(13) 0.071(5) Uani 1 1 d U
H3A H 0.6611 1.1159 0.0412 0.085 Uiso 1 1 d R
C4 C 0.495(3) 1.030(2) 0.0581(12) 0.067(7) Uani 1 1 d .
H4A H 0.5651 0.9528 0.0423 0.080 Uiso 1 1 d R
C5 C 0.354(2) 1.0220(19) 0.0824(10) 0.041(5) Uani 1 1 d .
C6 C 0.260(3) 1.117(2) 0.1071(16) 0.066(6) Uani 1 1 d .
H6A H 0.1641 1.1076 0.1229 0.079 Uiso 1 1 d R
C7 C 0.325(2) 0.8993(19) 0.0878(13) 0.045(5) Uani 1 1 d .
C8 C 0.3797(19) 0.8165(17) 0.1547(13) 0.039(5) Uani 1 1 d .
C9 C 0.394(2) 0.695(2) 0.1431(14) 0.045(5) Uani 1 1 d .
C10 C 0.239(2) 0.7315(17) 0.0234(13) 0.035(4) Uani 1 1 d .
H10A H 0.2393 0.7052 -0.0383 0.042 Uiso 1 1 d R
C11 C 0.260(2) 0.8596(19) 0.0201(13) 0.043(5) Uani 1 1 d .
C12 C 0.098(2) 0.723(2) 0.0797(15) 0.048(5) Uani 1 1 d .
C13 C -0.011(2) 0.837(3) 0.1128(15) 0.063(6) Uani 1 1 d .
H13A H 0.0158 0.9116 0.1089 0.075 Uiso 1 1 d R
C14 C -0.148(3) 0.834(3) 0.1692(18) 0.093(10) Uani 1 1 d .
H14A H -0.1577 0.8722 0.2281 0.112 Uiso 1 1 d R
C15 C -0.144(3) 0.696(3) 0.1824(18) 0.073(6) Uani 1 1 d U
H15A H -0.2273 0.6819 0.2177 0.087 Uiso 1 1 d R
C16 C -0.049(3) 0.599(3) 0.1500(18) 0.069(7) Uani 1 1 d .
H16A H -0.0658 0.5206 0.1591 0.083 Uiso 1 1 d R
C17 C 0.077(3) 0.606(2) 0.0961(19) 0.062(6) Uani 1 1 d .
H17A H 0.1579 0.5607 0.1267 0.074 Uiso 1 1 d R
C18 C 0.592(2) 0.6579(19) -0.0623(15) 0.046(5) Uani 1 1 d .
C19 C 0.536(2) 0.713(2) -0.1398(14) 0.059(6) Uani 1 1 d .
H19A H 0.4363 0.7582 -0.1230 0.071 Uiso 1 1 d R
C20 C 0.623(3) 0.793(2) -0.1834(16) 0.070(6) Uani 1 1 d U
H20A H 0.5921 0.8312 -0.2391 0.084 Uiso 1 1 d R
C21 C 0.734(3) 0.823(3) -0.150(2) 0.062(7) Uani 1 1 d .
C22 C 0.772(3) 0.754(3) -0.085(2) 0.061(7) Uani 1 1 d .
H22A H 0.8578 0.7675 -0.0642 0.073 Uiso 1 1 d R
C23 C 0.713(2) 0.674(2) -0.0392(16) 0.059(5) Uani 1 1 d .
H23A H 0.7592 0.6278 0.0096 0.070 Uiso 1 1 d R
C24 C 0.798(3) 0.907(2) -0.201(2) 0.068(6) Uani 1 1 d .
H24A H 0.8782 0.9201 -0.1728 0.102 Uiso 1 1 d R
H24B H 0.8309 0.8784 -0.2628 0.102 Uiso 1 1 d R
H24C H 0.7227 0.9830 -0.2013 0.102 Uiso 1 1 d R
C25 C 0.389(2) 0.8672(19) 0.2452(14) 0.046(5) Uani 1 1 d .
C26 C 0.277(2) 0.9185(17) 0.3975(10) 0.059(4) Uani 1 1 d U
H26A H 0.1965 0.9070 0.4375 0.089 Uiso 1 1 d R
H26B H 0.3665 0.8806 0.4230 0.089 Uiso 1 1 d R
H26C H 0.2672 1.0043 0.3907 0.089 Uiso 1 1 d R
C27 C 0.4363(17) 0.6045(15) 0.2143(10) 0.036(4) Uani 1 1 d .
C28 C 0.557(4) 0.556(3) 0.3599(18) 0.096(9) Uani 1 1 d .
H28A H 0.6273 0.5815 0.3903 0.144 Uiso 1 1 d R
H28B H 0.4692 0.5661 0.4008 0.144 Uiso 1 1 d R
H28C H 0.5953 0.4718 0.3415 0.144 Uiso 1 1 d R
C29 C 0.791(2) 0.446(3) 0.5478(16) 0.078(9) Uani 1 1 d .
H29A H 0.8810 0.4507 0.5148 0.094 Uiso 1 1 d R
C30 C 0.682(4) 0.554(3) 0.581(2) 0.091(10) Uani 1 1 d .
H30A H 0.6955 0.6328 0.5665 0.109 Uiso 1 1 d R
C31 C 0.555(2) 0.541(2) 0.6301(13) 0.051(5) Uani 1 1 d .
H31A H 0.4872 0.6143 0.6553 0.061 Uiso 1 1 d R
C32 C 0.528(2) 0.4344(18) 0.6464(12) 0.036(4) Uani 1 1 d .
C33 C 0.628(3) 0.341(3) 0.6094(19) 0.078(8) Uani 1 1 d .
H33A H 0.5844 0.2933 0.5739 0.094 Uiso 1 1 d R
C34 C 0.751(2) 0.356(3) 0.5636(18) 0.085(9) Uani 1 1 d .
H34A H 0.8233 0.2858 0.5361 0.101 Uiso 1 1 d R
C35 C 0.390(2) 0.4308(18) 0.7032(13) 0.039(4) Uani 1 1 d .
H35A H 0.3946 0.4582 0.7639 0.047 Uiso 1 1 d R
C36 C 0.363(2) 0.3101(16) 0.7095(12) 0.036(4) Uani 1 1 d .
C37 C 0.292(2) 0.2737(15) 0.6520(12) 0.030(4) Uani 1 1 d .
C38 C 0.252(2) 0.3583(16) 0.5723(11) 0.036(4) Uani 1 1 d .
C39 C 0.224(2) 0.4779(17) 0.5834(12) 0.032(4) Uani 1 1 d .
C40 C 0.194(3) 0.575(2) 0.5108(14) 0.066(7) Uani 1 1 d .
C41 C 0.059(3) 0.620(3) 0.3868(16) 0.083(8) Uani 1 1 d .
H41A H -0.0026 0.5869 0.3531 0.125 Uiso 1 1 d R
H41B H 0.0081 0.7022 0.4057 0.125 Uiso 1 1 d R
H41C H 0.1467 0.6185 0.3488 0.125 Uiso 1 1 d R
C42 C 0.302(3) 0.284(2) 0.3259(15) 0.085(7) Uani 1 1 d U
H42A H 0.3819 0.2878 0.2816 0.128 Uiso 1 1 d R
H42B H 0.2862 0.2048 0.3232 0.128 Uiso 1 1 d R
H42C H 0.2157 0.3452 0.3128 0.128 Uiso 1 1 d R
C43 C 0.223(2) 0.303(2) 0.4835(14) 0.046(5) Uani 1 1 d .
C44 C 0.257(3) 0.1518(19) 0.6477(15) 0.052(6) Uani 1 1 d .
C45 C 0.383(3) 0.037(2) 0.6253(18) 0.067(6) Uani 1 1 d .
H45A H 0.4825 0.0370 0.6086 0.080 Uiso 1 1 d R
C46 C 0.3726(18) -0.0730(18) 0.6161(12) 0.068(5) Uani 1 1 d DU
H46A H 0.4464 -0.1457 0.5946 0.081 Uiso 1 1 d R
C47 C 0.2219(18) -0.0813(14) 0.6421(10) 0.056(4) Uani 1 1 d DU
H47A H 0.1953 -0.1179 0.5907 0.067 Uiso 1 1 d R
C48 C 0.115(3) 0.015(2) 0.6646(17) 0.084(7) Uani 1 1 d U
H48A H 0.0211 0.0011 0.6820 0.101 Uiso 1 1 d R
C49 C 0.117(3) 0.149(3) 0.673(2) 0.093(9) Uani 1 1 d .
H49A H 0.0538 0.2003 0.6333 0.111 Uiso 1 1 d R
C50 C 0.039(2) 0.509(2) 0.7985(12) 0.041(5) Uani 1 1 d .
C51 C -0.078(2) 0.485(2) 0.7585(14) 0.052(5) Uani 1 1 d .
H51A H -0.1068 0.5218 0.7019 0.062 Uiso 1 1 d R
C52 C -0.150(3) 0.402(2) 0.8018(16) 0.061(6) Uani 1 1 d .
H52A H -0.2335 0.3884 0.7785 0.073 Uiso 1 1 d R
C53 C -0.095(2) 0.3488(18) 0.8824(18) 0.051(5) Uani 1 1 d .
C54 C 0.0283(19) 0.365(2) 0.9142(15) 0.053(5) Uani 1 1 d .
H54A H 0.0641 0.3241 0.9677 0.063 Uiso 1 1 d R
C55 C 0.086(2) 0.447(2) 0.8750(13) 0.049(5) Uani 1 1 d .
H55A H 0.1696 0.4589 0.9000 0.058 Uiso 1 1 d R
C56 C -0.173(4) 0.247(3) 0.921(2) 0.110(10) Uani 1 1 d .
H56A H -0.1360 0.2087 0.9754 0.166 Uiso 1 1 d R
H56B H -0.2729 0.2933 0.9354 0.166 Uiso 1 1 d R
H56C H -0.1662 0.1863 0.8754 0.166 Uiso 1 1 d R

loop_
_atom_site_aniso_label
_atom_site_aniso_U_11
_atom_site_aniso_U_22
_atom_site_aniso_U_33
_atom_site_aniso_U_23
_atom_site_aniso_U_13
_atom_site_aniso_U_12
I1 0.0798(10) 0.0462(8) 0.0540(8) 0.0133(6) -0.0234(7) -0.0133(7)
I2 0.0790(10) 0.0458(8) 0.0539(8) 0.0127(6) -0.0234(7) -0.0130(7)
S1 0.053(3) 0.035(3) 0.044(3) 0.003(2) -0.005(3) -0.006(2)
S2 0.053(3) 0.033(3) 0.047(3) -0.011(2) -0.003(3) -0.012(2)
O1 0.075(10) 0.041(8) 0.054(8) -0.011(6) -0.015(7) -0.022(7)
O2 0.053(9) 0.046(9) 0.057(9) 0.016(7) 0.007(7) 0.003(7)
O3 0.105(14) 0.091(14) 0.051(9) 0.002(9) -0.020(9) -0.063(11)
O4 0.057(8) 0.057(9) 0.029(7) -0.004(6) 0.010(6) -0.024(7)
O5 0.110(15) 0.066(13) 0.078(12) 0.036(10) -0.043(11) -0.048(12)
O6 0.064(10) 0.072(12) 0.053(9) 0.018(8) -0.035(8) -0.033(9)
O7 0.083(11) 0.109(16) 0.062(10) -0.012(10) -0.005(8) -0.070(12)
O8 0.104(14) 0.107(15) 0.058(10) -0.025(10) 0.002(10) -0.057(12)
O9 0.070(11) 0.062(10) 0.052(9) 0.021(8) -0.012(8) -0.011(8)
O10 0.085(11) 0.055(10) 0.063(9) 0.030(8) -0.005(8) -0.036(9)
O11 0.083(11) 0.041(8) 0.070(11) -0.012(7) 0.000(9) -0.020(7)
O12 0.086(13) 0.045(10) 0.064(11) 0.005(9) -0.025(10) 0.011(9)
N1 0.030(7) 0.039(8) 0.032(7) -0.006(6) 0.000(5) -0.010(6)
N2 0.062(10) 0.025(8) 0.037(8) 0.007(6) -0.009(7) -0.019(7)
C1 0.074(8) 0.049(7) 0.064(7) 0.008(6) -0.025(7) 0.003(7)
C2 0.097(10) 0.077(10) 0.079(9) 0.015(8) -0.012(8) -0.029(8)
C3 0.080(9) 0.065(8) 0.083(8) -0.005(6) 0.002(7) -0.047(7)
C4 0.102(17) 0.071(14) 0.042(9) -0.016(9) 0.010(10) -0.055(13)
C5 0.065(12) 0.047(11) 0.019(7) 0.013(7) -0.013(7) -0.028(9)
C6 0.100(16) 0.035(11) 0.058(11) -0.010(8) -0.031(10) -0.002(10)
C7 0.049(11) 0.045(11) 0.037(9) -0.013(8) -0.003(8) -0.008(8)
C8 0.039(9) 0.046(11) 0.041(10) -0.019(9) 0.015(8) -0.034(8)
C9 0.038(10) 0.059(13) 0.044(10) 0.011(9) 0.005(7) -0.026(9)
C10 0.048(10) 0.022(8) 0.038(9) 0.001(7) -0.002(8) -0.015(7)
C11 0.050(11) 0.052(12) 0.037(10) 0.007(9) 0.008(8) -0.037(9)
C12 0.036(10) 0.068(13) 0.051(10) 0.003(9) -0.010(8) -0.033(9)
C13 0.040(11) 0.097(18) 0.052(10) -0.007(10) -0.006(8) -0.019(11)
C14 0.068(14) 0.14(2) 0.087(16) -0.030(15) -0.011(11) -0.056(15)
C15 0.073(10) 0.089(10) 0.065(9) 0.016(7) -0.018(7) -0.034(8)
C16 0.052(11) 0.086(15) 0.095(16) 0.031(12) -0.027(10) -0.055(11)
C17 0.077(14) 0.032(8) 0.092(15) 0.024(8) -0.031(11) -0.034(8)
C18 0.047(12) 0.035(10) 0.045(11) -0.005(8) -0.007(8) 0.006(8)
C19 0.061(12) 0.057(12) 0.056(12) -0.019(10) 0.022(9) -0.020(9)
C20 0.079(10) 0.062(9) 0.055(8) 0.016(7) 0.007(7) -0.003(7)
C21 0.036(12) 0.077(18) 0.069(16) -0.009(14) 0.004(11) -0.013(11)
C22 0.037(10) 0.072(15) 0.074(15) -0.030(12) -0.011(9) -0.013(9)
C23 0.033(9) 0.070(13) 0.069(12) -0.012(9) -0.003(8) -0.009(8)
C24 0.057(11) 0.045(10) 0.102(13) -0.007(9) 0.016(9) -0.023(8)
C25 0.070(13) 0.031(10) 0.045(11) 0.007(8) -0.021(9) -0.021(9)
C26 0.083(9) 0.067(8) 0.027(5) 0.000(5) -0.001(6) -0.022(7)
C27 0.032(8) 0.047(10) 0.035(8) -0.016(7) 0.002(6) -0.025(7)
C28 0.13(2) 0.089(17) 0.044(10) 0.013(10) -0.008(11) 0.003(14)
C29 0.039(9) 0.15(3) 0.051(10) 0.014(12) 0.009(8) -0.040(13)
C30 0.13(3) 0.086(18) 0.079(18) 0.043(14) -0.039(17) -0.059(17)
C31 0.045(9) 0.067(13) 0.049(9) 0.013(8) -0.010(7) -0.030(9)
C32 0.042(9) 0.035(8) 0.033(8) 0.004(6) -0.010(7) -0.010(7)
C33 0.054(14) 0.082(17) 0.102(19) -0.023(14) 0.001(12) -0.028(12)
C34 0.036(10) 0.12(2) 0.080(16) -0.007(13) 0.037(10) -0.007(10)
C35 0.050(11) 0.040(10) 0.029(9) 0.003(7) -0.011(8) -0.014(8)
C36 0.043(10) 0.023(9) 0.033(9) 0.000(7) -0.009(7) 0.009(7)
C37 0.038(9) 0.022(8) 0.035(8) 0.012(6) -0.004(7) -0.016(7)
C38 0.042(9) 0.036(10) 0.031(8) 0.015(7) -0.013(7) -0.008(7)
C39 0.041(9) 0.032(9) 0.027(7) 0.007(7) -0.015(6) -0.013(7)
C40 0.072(13) 0.064(13) 0.043(10) 0.039(9) -0.003(9) 0.007(10)
C41 0.083(15) 0.13(2) 0.051(10) 0.051(11) -0.053(10) -0.039(14)
C42 0.102(10) 0.084(10) 0.068(9) -0.013(7) -0.001(7) -0.025(8)
C43 0.044(10) 0.053(12) 0.039(10) 0.001(9) 0.004(8) -0.015(9)
C44 0.070(13) 0.029(10) 0.064(13) 0.003(9) -0.010(10) -0.024(9)
C45 0.090(15) 0.023(8) 0.080(15) -0.002(8) -0.016(11) -0.003(9)
C46 0.091(9) 0.053(8) 0.058(7) -0.003(6) -0.006(7) -0.019(7)
C47 0.089(9) 0.041(6) 0.043(6) -0.006(5) -0.012(6) -0.027(6)
C48 0.085(10) 0.089(11) 0.084(9) 0.015(8) 0.001(8) -0.037(8)
C49 0.077(16) 0.094(19) 0.13(2) 0.055(15) -0.027(14) -0.061(14)
C50 0.041(10) 0.064(12) 0.027(8) 0.003(8) -0.009(7) -0.028(9)
C51 0.053(11) 0.070(14) 0.035(7) 0.002(8) -0.016(7) -0.019(10)
C52 0.060(11) 0.084(13) 0.053(9) -0.030(9) 0.010(8) -0.047(10)
C53 0.040(11) 0.035(10) 0.081(15) -0.004(10) 0.004(10) -0.017(8)
C54 0.027(7) 0.063(11) 0.073(11) 0.031(8) -0.017(7) -0.016(7)
C55 0.044(10) 0.062(12) 0.049(10) 0.031(8) -0.030(8) -0.021(8)
C56 0.080(17) 0.09(2) 0.15(2) 0.001(16) 0.026(14) -0.027(16)

loop_
_atom_type_symbol
_atom_type_description
_atom_type_scat_dispersion_real
_atom_type_scat_dispersion_imag
_atom_type_scat_source
C C 0.0033 0.0016 'International Tables Vol C Tables 4.2.6.8 and 6.1.1.4'
H H 0.0000 0.0000 'International Tables Vol C Tables 4.2.6.8 and 6.1.1.4'
N N 0.0061 0.0033 'International Tables Vol C Tables 4.2.6.8 and 6.1.1.4'
O O 0.0106 0.0060 'International Tables Vol C Tables 4.2.6.8 and 6.1.1.4'
S S 0.1246 0.1234 'International Tables Vol C Tables 4.2.6.8 and 6.1.1.4'
I I -0.4742 1.8119 'International Tables Vol C Tables 4.2.6.8 and 6.1.1.4'

loop_
_geom_angle_atom_site_label_1
_geom_angle_atom_site_label_2
_geom_angle_atom_site_label_3
_geom_angle
O1 S1 O2 123.2(11)
O1 S1 N1 103.1(9)
O2 S1 N1 106.1(9)
O1 S1 C18 109.9(10)
O2 S1 C18 106.5(10)
N1 S1 C18 106.8(9)
O12 S2 O11 118.3(12)
O12 S2 N2 104.1(10)
O11 S2 N2 107.9(10)
O12 S2 C50 110.3(11)
O11 S2 C50 108.3(10)
N2 S2 C50 107.4(9)
C25 O4 C26 120.6(14)
C27 O6 C28 121.2(19)
C43 O8 C42 106.9(17)
C40 O9 C41 114.3(19)
C9 N1 C10 114.2(16)
C9 N1 S1 117.6(13)
C10 N1 S1 120.6(12)
C39 N2 C35 113.7(15)
C39 N2 S2 117.9(14)
C35 N2 S2 118.4(12)
C6 C1 C2 116.4(18)
C6 C1 H1C 105.0
C2 C1 H1C 110.0
C3 C2 C1 128(2)
C3 C2 H2B 117.2
C1 C2 H2B 114.8
C2 C3 C4 108(2)
C2 C3 H3A 124.1
C4 C3 H3A 128.0
C3 C4 C5 135(2)
C3 C4 H4A 111.1
C5 C4 H4A 114.1
C6 C5 C4 118(2)
C6 C5 C7 122(2)
C4 C5 C7 120(2)
C5 C6 C1 115(3)
C5 C6 H6A 115.0
C1 C6 H6A 129.4
C11 C7 C8 118.0(18)
C11 C7 C5 120.6(19)
C8 C7 C5 120.9(17)
C7 C8 C9 120.3(17)
C7 C8 C25 117.4(17)
C9 C8 C25 121(2)
N1 C9 C8 120.1(19)
N1 C9 C27 116.5(18)
C8 C9 C27 123.3(19)
N1 C10 C11 108.4(16)
N1 C10 C12 109.0(16)
C11 C10 C12 114.4(16)
N1 C10 H10A 108.3
C11 C10 H10A 107.9
C12 C10 H10A 108.8
C7 C11 C10 120(2)
C7 C11 I1 123.8(14)
C10 C11 I1 116.1(14)
C17 C12 C13 122(2)
C17 C12 C10 119(2)
C13 C12 C10 118.8(19)
C12 C13 C14 121(3)
C12 C13 H13A 118.4
C14 C13 H13A 119.0
C13 C14 C15 107(2)
C13 C14 H14A 112.0
C15 C14 H14A 109.1
C16 C15 C14 130(2)
C16 C15 H15A 114.3
C14 C15 H15A 115.2
C17 C16 C15 121(3)
C17 C16 H16A 118.2
C15 C16 H16A 120.9
C16 C17 C12 118(2)
C16 C17 H17A 106.9
C12 C17 H17A 106.1
C23 C18 C19 119(2)
C23 C18 S1 125.5(19)
C19 C18 S1 115.2(17)
C18 C19 C20 112(2)
C18 C19 H19A 108.0
C20 C19 H19A 111.7
C21 C20 C19 127(2)
C21 C20 H20A 116.8
C19 C20 H20A 116.0
C20 C21 C24 118(3)
C20 C21 C22 108(3)
C24 C21 C22 133(3)
C21 C22 C23 132(2)
C21 C22 H22A 110.2
C23 C22 H22A 117.3
C18 C23 C22 119(2)
C18 C23 H23A 119.4
C22 C23 H23A 121.1
C21 C24 H24A 111.5
C21 C24 H24B 110.5
H24A C24 H24B 109.5
C21 C24 H24C 106.4
H24A C24 H24C 109.5
H24B C24 H24C 109.5
O3 C25 O4 124.3(19)
O3 C25 C8 120(2)
O4 C25 C8 116.0(16)
O4 C26 H26A 111.2
O4 C26 H26B 106.6
H26A C26 H26B 109.5
O4 C26 H26C 110.6
H26A C26 H26C 109.5
H26B C26 H26C 109.5
O5 C27 O6 118.8(17)
O5 C27 C9 125.2(15)
O6 C27 C9 115.8(15)
O6 C28 H28A 110.2
O6 C28 H28B 111.6
H28A C28 H28B 109.5
O6 C28 H28C 106.6
H28A C28 H28C 109.5
H28B C28 H28C 109.5
C34 C29 C30 112(2)
C34 C29 H29A 127.6
C30 C29 H29A 120.7
C29 C30 C31 118(3)
C29 C30 H30A 119.8
C31 C30 H30A 122.3
C32 C31 C30 124(2)
C32 C31 H31A 119.8
C30 C31 H31A 116.0
C33 C32 C31 115(2)
C33 C32 C35 126(2)
C31 C32 C35 119.3(18)
C32 C33 C34 120(3)
C32 C33 H33A 110.0
C34 C33 H33A 110.9
C29 C34 C33 131(3)
C29 C34 H34A 109.2
C33 C34 H34A 119.4
C32 C35 C36 115.0(17)
C32 C35 N2 108.5(15)
C36 C35 N2 109.1(15)
C32 C35 H35A 107.4
C36 C35 H35A 108.2
N2 C35 H35A 108.4
C37 C36 C35 121.8(17)
C37 C36 I2 122.2(13)
C35 C36 I2 115.9(13)
C36 C37 C44 128.4(18)
C36 C37 C38 115.3(14)
C44 C37 C38 116.0(16)
C39 C38 C37 120.3(16)
C39 C38 C43 121.1(16)
C37 C38 C43 118.1(16)
C38 C39 N2 117.6(16)
C38 C39 C40 127.6(18)
N2 C39 C40 112.7(17)
O10 C40 O9 129.9(18)
O10 C40 C39 126(2)
O9 C40 C39 104(2)
O9 C41 H41A 108.5
O9 C41 H41B 112.7
H41A C41 H41B 109.5
O9 C41 H41C 107.1
H41A C41 H41C 109.5
H41B C41 H41C 109.5
O8 C42 H42A 109.0
O8 C42 H42B 109.1
H42A C42 H42B 109.5
O8 C42 H42C 110.4
H42A C42 H42C 109.5
H42B C42 H42C 109.5
O7 C43 O8 125(2)
O7 C43 C38 131(2)
O8 C43 C38 103.5(16)
C49 C44 C45 123(2)
C49 C44 C37 118(2)
C45 C44 C37 119(2)
C46 C45 C44 126(3)
C46 C45 H45A 109.2
C44 C45 H45A 124.0
C47 C46 C45 112.4(19)
C47 C46 C48 27.0(9)
C45 C46 C48 85.5(17)
C47 C46 H46A 118.4
C45 C46 H46A 129.2
C48 C46 H46A 145.2
C47 C46 H47A 27.7
C45 C46 H47A 126.0
C48 C46 H47A 47.1
H46A C46 H47A 100.2
C46 C47 C48 121.7(16)
C46 C47 H46A 23.5
C48 C47 H46A 145.1
C46 C47 H47A 106.4
C48 C47 H47A 105.8
H46A C47 H47A 91.7
C47 C48 C49 129(2)
C47 C48 C46 31.3(9)
C49 C48 C46 97.5(16)
C47 C48 H48A 116.3
C49 C48 H48A 114.7
C46 C48 H48A 147.6
C44 C49 C48 107(2)
C44 C49 H49A 109.5
C48 C49 H49A 111.2
C55 C50 C51 120.0(19)
C55 C50 S2 124.2(15)
C51 C50 S2 115.4(15)
C52 C51 C50 119(2)
C52 C51 H51A 119.8
C50 C51 H51A 121.3
C53 C52 C51 115.5(19)
C53 C52 H52A 123.6
C51 C52 H52A 120.8
C52 C53 C54 123.5(19)
C52 C53 C56 112(2)
C54 C53 C56 124(2)
C55 C54 C53 118.4(19)
C55 C54 H54A 120.9
C53 C54 H54A 120.3
C54 C55 C50 123.1(18)
C54 C55 H55A 116.5
C50 C55 H55A 120.3
C53 C56 H56A 113.5
C53 C56 H56B 103.4
H56A C56 H56B 109.5
C53 C56 H56C 111.3
H56A C56 H56C 109.5
H56B C56 H56C 109.5

loop_
_geom_bond_atom_site_label_1
_geom_bond_atom_site_label_2
_geom_bond_distance
I1 C11 2.10(2)
I2 C36 2.107(18)
S1 O1 1.423(15)
S1 O2 1.443(17)
S1 N1 1.652(15)
S1 C18 1.74(2)
S2 O12 1.386(19)
S2 O11 1.446(18)
S2 N2 1.685(18)
S2 C50 1.77(2)
O3 C25 1.28(3)
O4 C25 1.29(3)
O4 C26 1.45(2)
O5 C27 1.24(2)
O6 C27 1.367(19)
O6 C28 1.53(3)
O7 C43 1.10(3)
O8 C43 1.37(3)
O8 C42 1.55(3)
O9 C40 1.36(3)
O9 C41 1.41(3)
O10 C40 1.14(3)
N1 C9 1.42(3)
N1 C10 1.42(3)
N2 C39 1.40(2)
N2 C35 1.53(3)
C1 C6 1.57(3)
C1 C2 1.41(3)
C1 H1C 0.9601
C2 C3 1.26(3)
C2 H2B 0.9601
C3 C4 1.35(3)
C3 H3A 0.9600
C4 C5 1.39(3)
C4 H4A 0.9600
C5 C6 1.23(3)
C5 C7 1.50(3)
C6 H6A 0.9601
C7 C11 1.38(3)
C7 C8 1.40(3)
C8 C9 1.36(3)
C8 C25 1.48(3)
C9 C27 1.47(3)
C10 C11 1.53(2)
C10 C12 1.54(3)
C10 H10A 0.9599
C12 C17 1.42(3)
C12 C13 1.48(3)
C13 C14 1.49(3)
C13 H13A 0.9601
C14 C15 1.57(4)
C14 H14A 0.9600
C15 C16 1.28(4)
C15 H15A 0.9600
C16 C17 1.39(3)
C16 H16A 0.9600
C17 H17A 0.9600
C18 C23 1.31(3)
C18 C19 1.38(3)
C19 C20 1.49(3)
C19 H19A 0.9600
C20 C21 1.34(4)
C20 H20A 0.9600
C21 C24 1.44(4)
C21 C22 1.25(4)
C22 C23 1.34(4)
C22 H22A 0.9601
C23 H23A 0.9600
C24 H24A 0.9599
C24 H24B 0.9600
C24 H24C 0.9600
C26 H26A 0.9600
C26 H26B 0.9601
C26 H26C 0.9599
C28 H28A 0.9599
C28 H28B 0.9600
C28 H28C 0.9600
C29 C34 1.20(4)
C29 C30 1.43(4)
C29 H29A 0.9601
C30 C31 1.39(4)
C30 H30A 0.9600
C31 C32 1.32(3)
C31 H31A 0.9600
C32 C33 1.30(3)
C32 C35 1.50(3)
C33 C34 1.35(3)
C33 H33A 0.9600
C34 H34A 0.9600
C35 C36 1.47(3)
C35 H35A 0.9600
C36 C37 1.29(3)
C37 C44 1.52(2)
C37 C38 1.52(2)
C38 C39 1.32(3)
C38 C43 1.54(3)
C39 C40 1.52(3)
C41 H41A 0.9601
C41 H41B 0.9600
C41 H41C 0.9600
C42 H42A 0.9600
C42 H42B 0.9599
C42 H42C 0.9600
C44 C49 1.37(3)
C44 C45 1.53(4)
C45 C46 1.29(3)
C45 H45A 0.9600
C46 C47 1.486(10)
C46 C48 2.43(3)
C46 H46A 0.9600
C46 H47A 1.9838
C47 C48 1.30(3)
C47 H46A 2.1177
C47 H47A 0.9599
C48 C49 1.54(4)
C48 H48A 0.9600
C49 H49A 0.9600
C50 C55 1.37(3)
C50 C51 1.41(3)
C51 C52 1.43(3)
C51 H51A 0.9600
C52 C53 1.41(4)
C52 H52A 0.9599
C53 C54 1.38(3)
C53 C56 1.61(4)
C54 C55 1.31(3)
C54 H54A 0.9600
C55 H55A 0.9600
C56 H56A 0.9600
C56 H56B 0.9600
C56 H56C 0.9600
